data_4089375
loop_
_publ_author_name
'Grach, Guillaume'
'Pieters, Gr\'egory'
'Dinut, Aurelia'
'Terrasson, Vincent'
'Medimagh, Raouf'
'Bridoux, Alexandre'
'Razafimahaleo, Vanessa'
'Gaucher, Anne'
'Marque, Sylvain'
'Marrot, J\'er\^ome'
'Prim, Damien'
'Gil, Richard'
'Planas, Jos\'e Giner'
'Vi\~nas, Clara'
'Thomas, Isabelle'
'Roblin, Jean-Philippe'
'Troin, Yves'

_publ_section_title
;
 N-Heterocyclic Pyridylmethylamines: Synthesis, Complexation, Molecular
 Structure, and Application to Asymmetric Suzuki--Miyaura and Oxidative
 Coupling Reactions
;
_journal_issue 15
_journal_name_full Organometallics
_journal_page_first 4074
_journal_paper_doi 10.1021/om200375s
_journal_volume 30
_journal_year 2011
_chemical_formula_sum 'C15 H18 Cl2 N2 Pd'
_chemical_formula_weight 403.61
_space_group_IT_number 19
_space_group_name_Hall 'P 2ac 2ab'
_space_group_name_H-M_alt 'P 21 21 21'
_symmetry_cell_setting orthorhombic
_symmetry_space_group_name_H-M 'P 21 21 21'
_atom_sites_solution_hydrogens geom
_atom_sites_solution_primary direct
_atom_sites_solution_secondary difmap
_audit_creation_method SHELXL-97
_cell_angle_alpha 90.00
_cell_angle_beta 90.00
_cell_angle_gamma 90.00
_cell_formula_units_Z 4
_cell_length_a 9.5902(5)
_cell_length_b 11.5116(6)
_cell_length_c 14.6184(7)
_cell_measurement_reflns_used 9950
_cell_measurement_temperature 200(2)
_cell_measurement_theta_max 29.93
_cell_measurement_theta_min 2.54
_cell_volume 1613.85(14)
_computing_cell_refinement 'Bruker SAINT'
_computing_data_collection 'Bruker APEX2'
_computing_data_reduction 'Bruker SAINT'
_computing_molecular_graphics 'Bruker SHELXTL'
_computing_publication_material 'Bruker SHELXTL'
_computing_structure_refinement 'SHELXL-97 (Sheldrick, 1997)'
_computing_structure_solution 'SHELXS-97 (Sheldrick, 1990)'
_diffrn_ambient_temperature 200(2)
_diffrn_detector_area_resol_mean 512x512
_diffrn_measured_fraction_theta_full 0.998
_diffrn_measured_fraction_theta_max 0.998
_diffrn_measurement_device_type 'Bruker APEX-II CCD'
_diffrn_measurement_method '\f and \w scans'
_diffrn_radiation_monochromator graphite
_diffrn_radiation_source 'fine-focus sealed tube'
_diffrn_radiation_type MoK\a
_diffrn_radiation_wavelength 0.71073
_diffrn_reflns_av_R_equivalents 0.0316
_diffrn_reflns_av_sigmaI/netI 0.0159
_diffrn_reflns_limit_h_max 13
_diffrn_reflns_limit_h_min -13
_diffrn_reflns_limit_k_max 16
_diffrn_reflns_limit_k_min -16
_diffrn_reflns_limit_l_max 20
_diffrn_reflns_limit_l_min -20
_diffrn_reflns_number 113820
_diffrn_reflns_theta_full 29.98
_diffrn_reflns_theta_max 29.98
_diffrn_reflns_theta_min 2.25
_diffrn_standards_number 0
_exptl_absorpt_coefficient_mu 1.472
_exptl_absorpt_correction_T_max 0.8431
_exptl_absorpt_correction_T_min 0.7189
_exptl_absorpt_correction_type multi-scan
_exptl_absorpt_process_details 'SADABS (Sheldrick, V2.10)'
_exptl_crystal_colour orange
_exptl_crystal_density_diffrn 1.661
_exptl_crystal_density_method 'not measured'
_exptl_crystal_description parallelepiped
_exptl_crystal_F_000 808
_exptl_crystal_size_max 0.24
_exptl_crystal_size_mid 0.14
_exptl_crystal_size_min 0.12
_refine_diff_density_max 1.480
_refine_diff_density_min -2.616
_refine_diff_density_rms 0.666
_refine_ls_abs_structure_details 'Flack H D (1983), Acta Cryst. A39, 876-881'
_refine_ls_abs_structure_Flack 0.07(2)
_refine_ls_extinction_method none
_refine_ls_goodness_of_fit_ref 1.484
_refine_ls_hydrogen_treatment constr
_refine_ls_matrix_type full
_refine_ls_number_parameters 183
_refine_ls_number_reflns 4698
_refine_ls_number_restraints 0
_refine_ls_restrained_S_all 1.484
_refine_ls_R_factor_all 0.0277
_refine_ls_R_factor_gt 0.0166
_refine_ls_shift/su_max 0.001
_refine_ls_shift/su_mean 0.000
_refine_ls_structure_factor_coef Fsqd
_refine_ls_weighting_details 'calc w=1/[\s^2^(Fo^2^)+(0.0456P)^2^+0.0000P] where P=(Fo^2^+2Fc^2^)/3'
_refine_ls_weighting_scheme calc
_refine_ls_wR_factor_gt 0.0482
_refine_ls_wR_factor_ref 0.0732
_reflns_number_gt 4641
_reflns_number_total 4698
_reflns_threshold_expression >2sigma(I)
_cod_data_source_file om200375s_si_001.cif
_cod_data_source_block 3
_cod_depositor_comments
;
The following automatic conversions were performed:

data item '_symmetry_cell_setting' value 'Orthorhombic' was changed
to 'orthorhombic' in accordance with the
/home/saulius/struct/COD-crude-data/automatic-downloads/DataCite-retrospective/ACS/depositions/lib/dictionaries/cif_core.dic
dictionary named 'cif_core.dic' version 2.4.2 last updated on
2011-04-26.

Automatic conversion script
Id: cif_fix_values 6909 2019-04-08 15:41:33Z antanas 
;
_cod_original_sg_symbol_H-M P2(1)2(1)2(1)
_cod_database_code 4089375

loop_
_symmetry_equiv_pos_as_xyz
'x, y, z'
'-x+1/2, -y, z+1/2'
'-x, y+1/2, -z+1/2'
'x+1/2, -y+1/2, -z'

loop_
_atom_site_label
_atom_site_type_symbol
_atom_site_fract_x
_atom_site_fract_y
_atom_site_fract_z
_atom_site_U_iso_or_equiv
_atom_site_adp_type
_atom_site_occupancy
_atom_site_symmetry_multiplicity
_atom_site_calc_flag
_atom_site_refinement_flags
Pd1 Pd 0.973026(13) 0.041522(11) 0.787467(9) 0.02222(6) Uani 1 1 d .
Cl1 Cl 1.18612(6) -0.03855(6) 0.75824(5) 0.04241(14) Uani 1 1 d .
Cl2 Cl 1.06599(6) 0.17101(4) 0.89168(4) 0.03293(11) Uani 1 1 d .
N1 N 0.77207(18) 0.08594(15) 0.81167(11) 0.0239(3) Uani 1 1 d .
C2 C 0.7250(2) 0.18396(19) 0.85134(15) 0.0302(4) Uani 1 1 d .
H2 H 0.7900 0.2399 0.8729 0.036 Uiso 1 1 calc R
C3 C 0.5833(3) 0.2048(2) 0.86133(18) 0.0379(5) Uani 1 1 d .
H3 H 0.5517 0.2736 0.8906 0.045 Uiso 1 1 calc R
C4 C 0.4888(2) 0.1248(2) 0.82851(16) 0.0377(5) Uani 1 1 d .
H4 H 0.3915 0.1382 0.8344 0.045 Uiso 1 1 calc R
C5 C 0.5379(2) 0.0244(2) 0.78672(15) 0.0324(4) Uani 1 1 d .
H5 H 0.4743 -0.0317 0.7636 0.039 Uiso 1 1 calc R
C6 C 0.6800(2) 0.00673(17) 0.77898(13) 0.0242(3) Uani 1 1 d .
C7 C 0.7439(2) -0.10212(17) 0.73941(14) 0.0240(3) Uani 1 1 d .
H7 H 0.6807 -0.1340 0.6911 0.029 Uiso 1 1 calc R
N8 N 0.88101(17) -0.06994(14) 0.69700(11) 0.0219(3) Uani 1 1 d .
H8 H 0.9348 -0.1372 0.6977 0.026 Uiso 1 1 calc R
C9 C 0.8678(2) -0.03524(18) 0.59746(13) 0.0258(3) Uani 1 1 d .
H9 H 0.8396 -0.1068 0.5634 0.031 Uiso 1 1 calc R
C10 C 0.7542(2) 0.05359(18) 0.58116(13) 0.0252(4) Uani 1 1 d .
C11 C 0.7696(2) 0.17096(18) 0.60410(14) 0.0291(4) Uani 1 1 d .
H11 H 0.8533 0.1971 0.6321 0.035 Uiso 1 1 calc R
C12 C 0.6637(3) 0.2489(2) 0.58627(15) 0.0352(5) Uani 1 1 d .
H12 H 0.6752 0.3285 0.6015 0.042 Uiso 1 1 calc R
C13 C 0.5399(3) 0.2111(2) 0.54602(15) 0.0376(5) Uani 1 1 d .
H13 H 0.4672 0.2651 0.5343 0.045 Uiso 1 1 calc R
C14 C 0.5226(3) 0.0959(2) 0.52324(15) 0.0378(5) Uani 1 1 d .
H14 H 0.4382 0.0702 0.4960 0.045 Uiso 1 1 calc R
C15 C 0.6301(2) 0.0176(2) 0.54059(14) 0.0304(4) Uani 1 1 d .
H15 H 0.6186 -0.0617 0.5245 0.037 Uiso 1 1 calc R
C16 C 0.7661(3) -0.1937(2) 0.81303(15) 0.0338(5) Uani 1 1 d .
H16A H 0.8167 -0.2598 0.7870 0.051 Uiso 1 1 calc R
H16B H 0.6755 -0.2200 0.8361 0.051 Uiso 1 1 calc R
H16C H 0.8203 -0.1603 0.8634 0.051 Uiso 1 1 calc R
C17 C 1.0088(3) 0.0003(2) 0.55994(17) 0.0367(5) Uani 1 1 d .
H17A H 1.0445 0.0666 0.5949 0.055 Uiso 1 1 calc R
H17B H 0.9991 0.0223 0.4955 0.055 Uiso 1 1 calc R
H17C H 1.0740 -0.0649 0.5652 0.055 Uiso 1 1 calc R

loop_
_atom_site_aniso_label
_atom_site_aniso_U_11
_atom_site_aniso_U_22
_atom_site_aniso_U_33
_atom_site_aniso_U_23
_atom_site_aniso_U_13
_atom_site_aniso_U_12
Pd1 0.01978(8) 0.02078(8) 0.02609(8) 0.00158(5) -0.00233(5) -0.00221(5)
Cl1 0.0217(2) 0.0451(3) 0.0604(4) -0.0057(3) -0.0053(2) 0.0047(2)
Cl2 0.0374(2) 0.0287(2) 0.0327(2) 0.00023(19) -0.0066(2) -0.0116(2)
N1 0.0219(7) 0.0255(7) 0.0242(7) -0.0005(6) 0.0000(6) -0.0005(6)
C2 0.0335(10) 0.0268(9) 0.0301(9) -0.0035(8) -0.0005(8) 0.0030(8)
C3 0.0374(11) 0.0375(11) 0.0388(11) -0.0027(10) 0.0037(10) 0.0109(10)
C4 0.0264(9) 0.0484(12) 0.0382(11) 0.0024(10) 0.0034(9) 0.0100(10)
C5 0.0241(9) 0.0399(11) 0.0333(10) -0.0009(8) 0.0002(8) -0.0006(8)
C6 0.0226(8) 0.0265(8) 0.0234(8) 0.0011(7) 0.0001(7) 0.0000(7)
C7 0.0216(7) 0.0241(8) 0.0263(8) -0.0001(6) -0.0001(7) -0.0039(7)
N8 0.0218(7) 0.0194(6) 0.0245(7) 0.0021(5) -0.0003(6) -0.0001(6)
C9 0.0316(9) 0.0241(8) 0.0218(8) -0.0003(7) 0.0017(7) 0.0032(8)
C10 0.0293(9) 0.0248(8) 0.0216(7) 0.0011(6) 0.0007(7) 0.0025(8)
C11 0.0333(10) 0.0261(9) 0.0279(9) 0.0013(8) -0.0005(8) 0.0010(8)
C12 0.0450(12) 0.0295(9) 0.0309(10) 0.0032(8) 0.0022(9) 0.0095(10)
C13 0.0383(11) 0.0445(12) 0.0300(9) 0.0072(9) 0.0025(9) 0.0146(11)
C14 0.0317(10) 0.0522(14) 0.0294(9) 0.0038(9) -0.0052(9) 0.0028(11)
C15 0.0340(10) 0.0317(10) 0.0256(9) 0.0019(7) -0.0031(8) -0.0029(8)
C16 0.0434(12) 0.0271(9) 0.0311(9) 0.0063(8) 0.0034(9) -0.0037(9)
C17 0.0332(11) 0.0397(11) 0.0372(10) 0.0058(9) 0.0123(9) 0.0049(9)

loop_
_atom_type_symbol
_atom_type_description
_atom_type_scat_dispersion_real
_atom_type_scat_dispersion_imag
_atom_type_scat_source
C C 0.0033 0.0016 'International Tables Vol C Tables 4.2.6.8 and 6.1.1.4'
H H 0.0000 0.0000 'International Tables Vol C Tables 4.2.6.8 and 6.1.1.4'
N N 0.0061 0.0033 'International Tables Vol C Tables 4.2.6.8 and 6.1.1.4'
Cl Cl 0.1484 0.1585 'International Tables Vol C Tables 4.2.6.8 and 6.1.1.4'
Pd Pd -0.9988 1.0072 'International Tables Vol C Tables 4.2.6.8 and 6.1.1.4'

loop_
_geom_angle_atom_site_label_1
_geom_angle_atom_site_label_2
_geom_angle_atom_site_label_3
_geom_angle
N1 Pd1 N8 81.99(7)
N1 Pd1 Cl1 170.71(5)
N8 Pd1 Cl1 90.68(5)
N1 Pd1 Cl2 95.11(5)
N8 Pd1 Cl2 177.10(5)
Cl1 Pd1 Cl2 92.20(2)
C2 N1 C6 119.78(19)
C2 N1 Pd1 127.30(15)
C6 N1 Pd1 112.85(14)
N1 C2 C3 121.2(2)
N1 C2 H2 119.4
C3 C2 H2 119.4
C4 C3 C2 119.5(2)
C4 C3 H3 120.3
C2 C3 H3 120.3
C3 C4 C5 119.1(2)
C3 C4 H4 120.5
C5 C4 H4 120.5
C6 C5 C4 119.5(2)
C6 C5 H5 120.3
C4 C5 H5 120.3
N1 C6 C5 120.9(2)
N1 C6 C7 115.40(17)
C5 C6 C7 123.58(19)
N8 C7 C6 107.99(15)
N8 C7 C16 109.91(17)
C6 C7 C16 111.14(17)
N8 C7 H7 109.3
C6 C7 H7 109.3
C16 C7 H7 109.3
C7 N8 C9 112.89(15)
C7 N8 Pd1 105.44(11)
C9 N8 Pd1 119.50(12)
C7 N8 H8 106.0
C9 N8 H8 106.0
Pd1 N8 H8 106.0
C10 C9 N8 112.94(15)
C10 C9 C17 113.76(18)
N8 C9 C17 110.16(17)
C10 C9 H9 106.5
N8 C9 H9 106.5
C17 C9 H9 106.5
C15 C10 C11 118.6(2)
C15 C10 C9 118.79(19)
C11 C10 C9 122.57(19)
C12 C11 C10 120.3(2)
C12 C11 H11 119.9
C10 C11 H11 119.9
C11 C12 C13 120.2(2)
C11 C12 H12 119.9
C13 C12 H12 119.9
C14 C13 C12 120.3(2)
C14 C13 H13 119.8
C12 C13 H13 119.8
C13 C14 C15 119.3(2)
C13 C14 H14 120.3
C15 C14 H14 120.3
C10 C15 C14 121.2(2)
C10 C15 H15 119.4
C14 C15 H15 119.4
C7 C16 H16A 109.5
C7 C16 H16B 109.5
H16A C16 H16B 109.5
C7 C16 H16C 109.5
H16A C16 H16C 109.5
H16B C16 H16C 109.5
C9 C17 H17A 109.5
C9 C17 H17B 109.5
H17A C17 H17B 109.5
C9 C17 H17C 109.5
H17A C17 H17C 109.5
H17B C17 H17C 109.5

loop_
_geom_bond_atom_site_label_1
_geom_bond_atom_site_label_2
_geom_bond_distance
Pd1 N1 2.0250(17)
Pd1 N8 2.0431(17)
Pd1 Cl1 2.2822(6)
Pd1 Cl2 2.3103(5)
N1 C2 1.347(3)
N1 C6 1.356(3)
C2 C3 1.388(3)
C2 H2 0.9500
C3 C4 1.377(4)
C3 H3 0.9500
C4 C5 1.390(3)
C4 H4 0.9500
C5 C6 1.383(3)
C5 H5 0.9500
C6 C7 1.510(3)
C7 N8 1.501(3)
C7 C16 1.521(3)
C7 H7 1.0000
N8 C9 1.514(2)
N8 H8 0.9300
C9 C10 1.513(3)
C9 C17 1.515(3)
C9 H9 1.0000
C10 C15 1.392(3)
C10 C11 1.400(3)
C11 C12 1.380(3)
C11 H11 0.9500
C12 C13 1.394(4)
C12 H12 0.9500
C13 C14 1.377(4)
C13 H13 0.9500
C14 C15 1.393(3)
C14 H14 0.9500
C15 H15 0.9500
C16 H16A 0.9800
C16 H16B 0.9800
C16 H16C 0.9800
C17 H17A 0.9800
C17 H17B 0.9800
C17 H17C 0.9800
